data_1519195
loop_
_publ_author_name
'Baird, Mark S.'
'Light, Mark E.'
'Hursthouse, Michael B.'

_publ_section_title
;
 C19H17Cl3
;
_journal_name_full 'Crystal Structure Report Archive'
_journal_page_first 746
_journal_year 1998
_chemical_formula_sum 'C19 H17 Cl3'
_chemical_formula_weight 351.68
_space_group_IT_number 14
_symmetry_cell_setting monoclinic
_symmetry_space_group_name_Hall '-P 2ybc'
_symmetry_space_group_name_H-M 'P 1 21/c 1'
_atom_sites_solution_hydrogens geom
_atom_sites_solution_primary direct
_atom_sites_solution_secondary difmap
_cell_angle_alpha 90.00
_cell_angle_beta 97.89(2)
_cell_angle_gamma 90.00
_cell_formula_units_Z 4
_cell_length_a 12.242(2)
_cell_length_b 9.8900(10)
_cell_length_c 14.073(2)
_cell_measurement_temperature 150(2)
_cell_volume 1687.7(4)
_computing_cell_refinement REFINE
_computing_data_collection 'MADNES (Pflugrath & Messerschmidt, 1989)'
_computing_data_reduction 'ABSURD (Karaulov, 1992)'
_computing_publication_material SHELXL97
_computing_structure_refinement 'SHELXL97 (Sheldrick, 2008)'
_computing_structure_solution 'SIR92 (Altomare, Cascarano, Giacovazzo & Guaglitardi, 1993)'
_diffrn_ambient_temperature 150(2)
_diffrn_measured_fraction_theta_full 0.693
_diffrn_measured_fraction_theta_max 0.693
_diffrn_measurement_device_type 'Delft instruments FAST area detector'
_diffrn_measurement_method 'Intensity measurements as described by Darr, Drake, Hursthouse & Malik (1993)'
_diffrn_radiation_monochromator graphite
_diffrn_radiation_source 'rotating anode generator'
_diffrn_radiation_type MoK\a
_diffrn_radiation_wavelength 0.71069
_diffrn_reflns_av_R_equivalents 0.0813
_diffrn_reflns_av_sigmaI/netI 0.2418
_diffrn_reflns_limit_h_max 14
_diffrn_reflns_limit_h_min -14
_diffrn_reflns_limit_k_max 10
_diffrn_reflns_limit_k_min -3
_diffrn_reflns_limit_l_max 15
_diffrn_reflns_limit_l_min -15
_diffrn_reflns_number 3985
_diffrn_reflns_theta_full 25.16
_diffrn_reflns_theta_max 25.16
_diffrn_reflns_theta_min 2.52
_exptl_absorpt_coefficient_mu 0.536
_exptl_absorpt_correction_type none
_exptl_crystal_colour unknown
_exptl_crystal_density_diffrn 1.384
_exptl_crystal_density_method 'not measured'
_exptl_crystal_description unknown
_exptl_crystal_F_000 728
_exptl_crystal_size_max 0.5
_exptl_crystal_size_mid 0.3
_exptl_crystal_size_min 0.1
_refine_diff_density_max 0.235
_refine_diff_density_min -0.310
_refine_diff_density_rms 0.064
_refine_ls_extinction_method none
_refine_ls_goodness_of_fit_ref 0.633
_refine_ls_hydrogen_treatment constr
_refine_ls_matrix_type full
_refine_ls_number_parameters 200
_refine_ls_number_reflns 2102
_refine_ls_number_restraints 0
_refine_ls_restrained_S_all 0.633
_refine_ls_R_factor_all 0.1011
_refine_ls_R_factor_gt 0.0425
_refine_ls_shift/su_max 0.005
_refine_ls_shift/su_mean 0.001
_refine_ls_structure_factor_coef Fsqd
_refine_ls_weighting_details 'calc w=1/[\s^2^(Fo^2^)+(0.0234P)^2^+0.0000P] where P=(Fo^2^+2Fc^2^)/3'
_refine_ls_weighting_scheme calc
_refine_ls_wR_factor_gt 0.0947
_refine_ls_wR_factor_ref 0.1046
_reflns_number_gt 973
_reflns_number_total 2102
_reflns_threshold_expression >2\s(I)
_cod_data_source_file eCrystal-746.cif
_cod_data_source_block s92
_cod_depositor_comments
;
Citation :
Baird, Mark S. and Light, Mark E. and Hursthouse, Michael B. (1998) 
University of Southampton, Crystal Structure Report Archive. 
(doi:10.5258/ecrystals/746)

More at:
http://ecrystals.chem.soton.ac.uk/746/
;
_cod_original_sg_symbol_H-M P2(1)/c
_cod_database_code 1519195

loop_
_symmetry_equiv_pos_as_xyz
'x, y, z'
'-x, y+1/2, -z+1/2'
'-x, -y, -z'
'x, -y-1/2, z-1/2'

loop_
_atom_site_label
_atom_site_type_symbol
_atom_site_fract_x
_atom_site_fract_y
_atom_site_fract_z
_atom_site_U_iso_or_equiv
_atom_site_adp_type
_atom_site_occupancy
_atom_site_symmetry_multiplicity
_atom_site_calc_flag
_atom_site_refinement_flags
_atom_site_disorder_assembly
_atom_site_disorder_group
Cl1 Cl -0.00177(12) 0.22367(16) 0.07919(10) 0.0262(4) Uani 1 1 d . . .
Cl2 Cl -0.25679(14) 0.19345(17) 0.13349(10) 0.0344(5) Uani 1 1 d . . .
Cl3 Cl -0.31427(15) 0.55813(18) -0.13251(11) 0.0430(6) Uani 1 1 d . . .
C14 C -0.0102(5) 0.2804(6) -0.1421(3) 0.0181(15) Uani 1 1 d . . .
C7 C -0.1185(5) 0.2655(6) -0.1061(3) 0.0184(15) Uani 1 1 d . . .
H7 H -0.1785 0.3221 -0.1415 0.022 Uiso 1 1 calc R . .
C15 C 0.0171(5) 0.4025(6) -0.1794(3) 0.0206(15) Uani 1 1 d . . .
H15 H -0.0333 0.4755 -0.1797 0.025 Uiso 1 1 calc R . .
C4 C -0.2126(5) 0.3048(6) 0.0494(4) 0.0200(15) Uani 1 1 d . . .
C3 C -0.2181(5) 0.5319(6) -0.0224(4) 0.0256(17) Uani 1 1 d . . .
H3A H -0.1453 0.5035 -0.0385 0.031 Uiso 1 1 calc R . .
H3B H -0.2083 0.6173 0.0145 0.031 Uiso 1 1 calc R . .
C18 C 0.1622(5) 0.1949(7) -0.1804(4) 0.0267(16) Uani 1 1 d . . .
H18 H 0.2121 0.1215 -0.1816 0.032 Uiso 1 1 calc R . .
C19 C 0.0676(5) 0.1756(6) -0.1425(4) 0.0238(15) Uani 1 1 d . . .
H19 H 0.0536 0.0903 -0.1157 0.029 Uiso 1 1 calc R . .
C8 C -0.2754(5) 0.0879(6) -0.0963(4) 0.0245(16) Uani 1 1 d . . .
C2 C -0.2639(5) 0.4240(6) 0.0369(4) 0.0199(15) Uani 1 1 d . . .
C16 C 0.1144(5) 0.4236(6) -0.2165(3) 0.0222(15) Uani 1 1 d . . .
H16 H 0.1305 0.5097 -0.2410 0.027 Uiso 1 1 calc R . .
C6 C -0.1586(5) 0.1312(6) -0.0717(4) 0.0215(15) Uani 1 1 d . . .
H6 H -0.1034 0.0562 -0.0682 0.026 Uiso 1 1 calc R . .
C17 C 0.1881(5) 0.3182(7) -0.2174(4) 0.0265(17) Uani 1 1 d . . .
H17 H 0.2553 0.3303 -0.2430 0.032 Uiso 1 1 calc R . .
C5 C -0.1293(4) 0.2459(6) 0.0020(4) 0.0185(15) Uani 1 1 d . . .
C1 C -0.3633(5) 0.4631(7) 0.0831(4) 0.0341(18) Uani 1 1 d . . .
H1A H -0.3478 0.4483 0.1525 0.051 Uiso 1 1 calc R . .
H1B H -0.4265 0.4076 0.0564 0.051 Uiso 1 1 calc R . .
H1C H -0.3804 0.5588 0.0704 0.051 Uiso 1 1 calc R . .
C13 C -0.3582(5) 0.1733(7) -0.1396(4) 0.0350(19) Uani 1 1 d . . .
H13 H -0.3408 0.2637 -0.1545 0.042 Uiso 1 1 calc R . .
C11 C -0.4928(7) 0.0005(10) -0.1390(5) 0.061(3) Uani 1 1 d . . .
H11 H -0.5674 -0.0281 -0.1522 0.073 Uiso 1 1 calc R . .
C10 C -0.4116(6) -0.0876(8) -0.0974(5) 0.054(2) Uani 1 1 d . . .
H10 H -0.4294 -0.1785 -0.0840 0.065 Uiso 1 1 calc R . .
C9 C -0.3041(6) -0.0413(7) -0.0756(4) 0.0395(19) Uani 1 1 d . . .
H9 H -0.2490 -0.1009 -0.0456 0.047 Uiso 1 1 calc R . .
C12 C -0.4636(6) 0.1280(9) -0.1606(4) 0.051(2) Uani 1 1 d . . .
H12 H -0.5185 0.1874 -0.1913 0.061 Uiso 1 1 calc R . .

loop_
_atom_site_aniso_label
_atom_site_aniso_U_11
_atom_site_aniso_U_22
_atom_site_aniso_U_33
_atom_site_aniso_U_23
_atom_site_aniso_U_13
_atom_site_aniso_U_12
Cl1 0.0310(10) 0.0278(10) 0.0168(9) 0.0022(7) -0.0077(8) 0.0010(8)
Cl2 0.0479(11) 0.0316(11) 0.0253(9) 0.0036(8) 0.0113(9) -0.0130(9)
Cl3 0.0511(12) 0.0463(13) 0.0290(10) 0.0138(9) -0.0036(9) 0.0083(10)
C14 0.027(4) 0.022(4) 0.003(3) -0.006(3) -0.003(3) -0.006(3)
C7 0.018(3) 0.025(4) 0.010(3) 0.000(3) -0.003(3) -0.003(3)
C15 0.027(4) 0.022(4) 0.010(3) 0.003(3) -0.008(3) -0.004(3)
C4 0.025(4) 0.019(4) 0.015(3) 0.004(3) 0.001(3) -0.014(3)
C3 0.024(4) 0.031(4) 0.017(4) 0.002(3) -0.014(3) 0.007(3)
C18 0.027(4) 0.032(4) 0.021(4) -0.006(3) 0.002(3) 0.001(3)
C19 0.032(4) 0.018(4) 0.021(3) -0.004(3) 0.001(3) -0.005(3)
C8 0.031(4) 0.026(4) 0.019(4) -0.008(3) 0.013(3) -0.016(4)
C2 0.020(4) 0.030(4) 0.008(3) -0.004(3) -0.004(3) -0.009(3)
C16 0.023(4) 0.030(4) 0.012(3) -0.003(3) -0.004(3) -0.007(3)
C6 0.022(4) 0.018(4) 0.025(4) -0.004(3) 0.006(3) -0.005(3)
C17 0.020(4) 0.048(5) 0.010(3) -0.006(3) -0.001(3) -0.016(4)
C5 0.013(3) 0.018(4) 0.024(4) 0.001(3) 0.001(3) -0.004(3)
C1 0.021(4) 0.044(5) 0.034(4) -0.005(3) -0.009(3) 0.006(3)
C13 0.025(4) 0.043(5) 0.036(4) 0.001(4) -0.001(4) -0.012(4)
C11 0.041(5) 0.077(7) 0.066(6) -0.019(5) 0.011(5) -0.033(5)
C10 0.051(5) 0.039(6) 0.078(6) -0.015(5) 0.029(5) -0.026(5)
C9 0.043(5) 0.042(5) 0.036(4) -0.011(4) 0.014(4) -0.016(4)
C12 0.040(5) 0.072(7) 0.036(5) -0.007(4) -0.007(4) -0.022(5)

loop_
_atom_type_symbol
_atom_type_description
_atom_type_scat_dispersion_real
_atom_type_scat_dispersion_imag
_atom_type_scat_source
C C 0.0033 0.0016 'International Tables Vol C Tables 4.2.6.8 and 6.1.1.4'
H H 0.0000 0.0000 'International Tables Vol C Tables 4.2.6.8 and 6.1.1.4'
Cl Cl 0.1484 0.1585 'International Tables Vol C Tables 4.2.6.8 and 6.1.1.4'

loop_
_geom_angle_atom_site_label_1
_geom_angle_atom_site_label_2
_geom_angle_atom_site_label_3
_geom_angle
_geom_angle_site_symmetry_1
_geom_angle_site_symmetry_3
C15 C14 C19 116.4(6) . .
C15 C14 C7 119.4(6) . .
C19 C14 C7 124.2(6) . .
C14 C7 C6 122.5(5) . .
C14 C7 C5 122.9(4) . .
C6 C7 C5 60.3(3) . .
C14 C7 H7 113.7 . .
C6 C7 H7 113.7 . .
C5 C7 H7 113.7 . .
C16 C15 C14 123.0(6) . .
C16 C15 H15 118.5 . .
C14 C15 H15 118.5 . .
C2 C4 C5 131.0(6) . .
C2 C4 Cl2 117.4(5) . .
C5 C4 Cl2 111.6(4) . .
C2 C3 Cl3 108.9(4) . .
C2 C3 H3A 109.9 . .
Cl3 C3 H3A 109.9 . .
C2 C3 H3B 109.9 . .
Cl3 C3 H3B 109.9 . .
H3A C3 H3B 108.3 . .
C19 C18 C17 121.7(6) . .
C19 C18 H18 119.1 . .
C17 C18 H18 119.1 . .
C18 C19 C14 120.9(6) . .
C18 C19 H19 119.5 . .
C14 C19 H19 119.5 . .
C9 C8 C13 117.8(6) . .
C9 C8 C6 119.1(6) . .
C13 C8 C6 123.1(6) . .
C4 C2 C3 119.5(6) . .
C4 C2 C1 124.2(6) . .
C3 C2 C1 116.2(6) . .
C15 C16 C17 119.2(6) . .
C15 C16 H16 120.4 . .
C17 C16 H16 120.4 . .
C8 C6 C7 121.3(5) . .
C8 C6 C5 119.6(5) . .
C7 C6 C5 61.1(3) . .
C8 C6 H6 114.8 . .
C7 C6 H6 114.8 . .
C5 C6 H6 114.8 . .
C18 C17 C16 118.7(6) . .
C18 C17 H17 120.6 . .
C16 C17 H17 120.6 . .
C4 C5 C6 120.1(5) . .
C4 C5 C7 124.9(5) . .
C6 C5 C7 58.6(3) . .
C4 C5 Cl1 112.9(4) . .
C6 C5 Cl1 114.8(4) . .
C7 C5 Cl1 115.1(4) . .
C2 C1 H1A 109.5 . .
C2 C1 H1B 109.5 . .
H1A C1 H1B 109.5 . .
C2 C1 H1C 109.5 . .
H1A C1 H1C 109.5 . .
H1B C1 H1C 109.5 . .
C12 C13 C8 120.5(7) . .
C12 C13 H13 119.8 . .
C8 C13 H13 119.8 . .
C12 C11 C10 118.9(7) . .
C12 C11 H11 120.6 . .
C10 C11 H11 120.6 . .
C9 C10 C11 119.2(7) . .
C9 C10 H10 120.4 . .
C11 C10 H10 120.4 . .
C8 C9 C10 121.7(7) . .
C8 C9 H9 119.1 . .
C10 C9 H9 119.1 . .
C11 C12 C13 121.9(8) . .
C11 C12 H12 119.1 . .
C13 C12 H12 119.1 . .

loop_
_geom_bond_atom_site_label_1
_geom_bond_atom_site_label_2
_geom_bond_distance
_geom_bond_site_symmetry_2
Cl1 C5 1.789(6) .
Cl2 C4 1.755(6) .
Cl3 C3 1.832(5) .
C14 C15 1.376(7) .
C14 C19 1.408(8) .
C14 C7 1.491(7) .
C7 C6 1.518(8) .
C7 C5 1.557(7) .
C7 H7 1.0000 .
C15 C16 1.379(8) .
C15 H15 0.9500 .
C4 C2 1.337(8) .
C4 C5 1.419(8) .
C3 C2 1.509(8) .
C3 H3A 0.9900 .
C3 H3B 0.9900 .
C18 C19 1.354(8) .
C18 C17 1.380(8) .
C18 H18 0.9500 .
C19 H19 0.9500 .
C8 C9 1.367(8) .
C8 C13 1.393(8) .
C8 C6 1.487(7) .
C2 C1 1.506(8) .
C16 C17 1.379(8) .
C16 H16 0.9500 .
C6 C5 1.545(7) .
C6 H6 1.0000 .
C17 H17 0.9500 .
C1 H1A 0.9800 .
C1 H1B 0.9800 .
C1 H1C 0.9800 .
C13 C12 1.360(8) .
C13 H13 0.9500 .
C11 C12 1.356(10) .
C11 C10 1.390(10) .
C11 H11 0.9500 .
C10 C9 1.387(8) .
C10 H10 0.9500 .
C9 H9 0.9500 .
C12 H12 0.9500 .
